data_2023072
loop_
_publ_author_name
'Florez-Mu&#xf1;oz, Valentina'
'Guerrero, Andres Felipe'
'Macias, Mario'
'Illicachi, Luis Alberto'
'D'Vries, Richard'

_publ_section_title
;
 Synthesis, characterization and supra-molecular analysis for
 (<i>E</i>)-3-(pyridin-4-yl)acrylic acid.
;
_journal_coeditor_code EX2082
_journal_issue 'Pt 4'
_journal_name_full 'Acta crystallographica. Section E, Crystallographic communications'
_journal_page_first 388
_journal_page_last 391
_journal_paper_doi 10.1107/S2056989024002627
_journal_volume 80
_journal_year 2024
_chemical_formula_iupac 'C8 H7 N O2'
_chemical_formula_moiety 'C8 H7 N O2'
_chemical_formula_sum 'C8 H7 N O2'
_chemical_formula_weight 149.15
_chemical_melting_point 553
_chemical_name_common
;
(<i>E</i>)-3-(Pyridin-4-yl)acrylic acid
;
_chemical_name_systematic
;
(<i>E</i>)-3-(Pyridin-4-yl)prop-2-enoic acid
;
_space_group_crystal_system triclinic
_space_group_IT_number 2
_space_group_name_Hall '-P 1'
_space_group_name_H-M_alt 'P -1'
_atom_sites_solution_hydrogens mixed
_audit_creation_method
;
Olex2 1.3
(compiled 2020.11.12 svn.r5f609507 for OlexSys, GUI svn.r6408)
;
_cell_angle_alpha 67.271(17)
_cell_angle_beta 83.403(17)
_cell_angle_gamma 73.006(17)
_cell_formula_units_Z 2
_cell_length_a 6.6279(15)
_cell_length_b 7.3272(12)
_cell_length_c 8.2308(15)
_cell_measurement_reflns_used 1657
_cell_measurement_temperature 291
_cell_measurement_theta_max 74.8530
_cell_measurement_theta_min 6.7880
_cell_volume 352.58(13)
_computing_cell_refinement
;
CrysAlisPro 1.171.41.119a (Rigaku OD, 2021)
;
_computing_data_collection
;
CrysAlisPro 1.171.41.119a (Rigaku OD, 2021)
;
_computing_data_reduction
;
CrysAlisPro 1.171.41.119a (Rigaku OD, 2021)
;
_computing_molecular_graphics
;
Olex2 1.3 (Dolomanov <i>et al.</i>,  2009)
;
_computing_publication_material
;
Olex2 1.3 (Dolomanov <i>et al.</i>,  2009)
;
_computing_structure_refinement
;
<i>SHELXL2016/6</i> (Sheldrick, 2015b)
;
_computing_structure_solution
;
<i>SHELXT</i> (Sheldrick, 2015a)
;
_diffrn_ambient_temperature 291
_diffrn_detector 'CCD plate'
_diffrn_detector_area_resol_mean 10.6144
_diffrn_measured_fraction_theta_full 1.000
_diffrn_measured_fraction_theta_max 0.980
_diffrn_measurement_device 'four-circle diffractometer'
_diffrn_measurement_device_type 'SuperNova, Dual, Cu at home/near, Atlas'
_diffrn_measurement_method '\w scans'
_diffrn_radiation_monochromator mirror
_diffrn_radiation_probe x-ray
_diffrn_radiation_type 'Cu K\a'
_diffrn_radiation_wavelength 1.54184
_diffrn_reflns_av_R_equivalents 0.0346
_diffrn_reflns_av_unetI/netI 0.0368
_diffrn_reflns_limit_h_max 7
_diffrn_reflns_limit_h_min -8
_diffrn_reflns_limit_k_max 9
_diffrn_reflns_limit_k_min -8
_diffrn_reflns_limit_l_max 10
_diffrn_reflns_limit_l_min -10
_diffrn_reflns_number 3635
_diffrn_reflns_theta_full 67.684
_diffrn_reflns_theta_max 76.601
_diffrn_reflns_theta_min 5.828
_diffrn_source 'micro-focus sealed X-ray tube'
_exptl_absorpt_coefficient_mu 0.854
_exptl_absorpt_correction_T_max 1.00000
_exptl_absorpt_correction_T_min 0.83115
_exptl_absorpt_correction_type multi-scan
_exptl_absorpt_process_details
;
(CrysAlisPro; Rigaku OD, 2021)
;
_exptl_crystal_colour colourless
_exptl_crystal_density_diffrn 1.405
_exptl_crystal_description prismatic
_exptl_crystal_F_000 156
_exptl_crystal_size_max 0.09
_exptl_crystal_size_mid 0.06
_exptl_crystal_size_min 0.05
_refine_diff_density_max 0.144
_refine_diff_density_min -0.273
_refine_ls_extinction_method none
_refine_ls_goodness_of_fit_ref 1.037
_refine_ls_hydrogen_treatment mixed
_refine_ls_matrix_type full
_refine_ls_number_parameters 104
_refine_ls_number_reflns 1461
_refine_ls_number_restraints 0
_refine_ls_restrained_S_all 1.037
_refine_ls_R_factor_all 0.0564
_refine_ls_R_factor_gt 0.0491
_refine_ls_shift/su_max 0.000
_refine_ls_shift/su_mean 0.000
_refine_ls_structure_factor_coef Fsqd
_refine_ls_weighting_details 'w=1/[\s^2^(Fo^2^)+(0.0977P)^2^+0.0215P] where P=(Fo^2^+2Fc^2^)/3'
_refine_ls_weighting_scheme calc
_refine_ls_wR_factor_gt 0.1393
_refine_ls_wR_factor_ref 0.1527
_reflns_number_gt 1243
_reflns_number_total 1461
_reflns_threshold_expression 'I > 2\s(I)'
_cod_data_source_file ex2082.cif
_cod_data_source_block I
_cod_depositor_comments 'Adding full bibliography for 2023072.cif.'
_cod_original_cell_volume 352.57(13)
_cod_database_code 2023072
_shelx_space_group_comment
;
The symmetry employed for this shelxl refinement is uniquely defined
by the following loop, which should always be used as a source of
symmetry information in preference to the above space-group names.
They are only intended as comments.
;
_shelx_estimated_absorpt_t_min 0.628
_shelx_estimated_absorpt_t_max 0.935

loop_
_space_group_symop_operation_xyz
'x, y, z'
'-x, -y, -z'

loop_
_atom_site_type_symbol
_atom_site_label
_atom_site_fract_x
_atom_site_fract_y
_atom_site_fract_z
_atom_site_U_iso_or_equiv
_atom_site_adp_type
_atom_site_calc_flag
_atom_site_occupancy
_atom_site_disorder_assembly
_atom_site_disorder_group
O O1 0.48195(18) 0.6974(2) 0.64537(15) 0.0609(4) Uani d 1 . .
O O2 0.63738(19) 0.8136(2) 0.79722(16) 0.0669(4) Uani d 1 . .
C C2 0.3116(2) 0.7317(2) 0.89960(18) 0.0484(4) Uani d 1 . .
H H2 0.211812 0.676180 0.879516 0.058 Uiso calc 1 . .
N N1 -0.20475(19) 0.72846(17) 1.42131(15) 0.0504(4) Uani d 1 . .
C C5 0.1186(2) 0.8159(2) 1.31387(18) 0.0490(4) Uani d 1 . .
H H5 0.228403 0.862808 1.329376 0.059 Uiso calc 1 . .
C C4 0.1149(2) 0.76641(18) 1.16689(16) 0.0426(3) Uani d 1 . .
C C7 -0.2089(2) 0.6805(2) 1.28079(19) 0.0507(4) Uani d 1 . .
H H7 -0.320055 0.632669 1.269716 0.061 Uiso calc 1 . .
C C1 0.4937(2) 0.75386(19) 0.77647(17) 0.0477(4) Uani d 1 . .
C C3 0.2868(2) 0.7884(2) 1.03649(18) 0.0456(3) Uani d 1 . .
H H3 0.386535 0.847081 1.051782 0.055 Uiso calc 1 . .
C C8 -0.0552(2) 0.6991(2) 1.15114(18) 0.0483(4) Uani d 1 . .
H H8 -0.065343 0.666782 1.054192 0.058 Uiso calc 1 . .
C C6 -0.0433(3) 0.7943(2) 1.43650(18) 0.0524(4) Uani d 1 . .
H H6 -0.038863 0.827444 1.534078 0.063 Uiso calc 1 . .
H H1 0.600(4) 0.713(4) 0.561(3) 0.099(8) Uiso d 1 . .

loop_
_atom_site_aniso_label
_atom_site_aniso_U_11
_atom_site_aniso_U_22
_atom_site_aniso_U_33
_atom_site_aniso_U_12
_atom_site_aniso_U_13
_atom_site_aniso_U_23
O1 0.0601(7) 0.0851(8) 0.0546(6) -0.0366(6) 0.0209(5) -0.0374(5)
O2 0.0631(7) 0.0930(9) 0.0644(7) -0.0440(6) 0.0193(5) -0.0389(6)
C2 0.0493(8) 0.0521(7) 0.0490(8) -0.0225(6) 0.0125(6) -0.0213(6)
N1 0.0545(7) 0.0513(6) 0.0463(6) -0.0184(5) 0.0129(5) -0.0197(5)
C5 0.0523(8) 0.0528(7) 0.0489(7) -0.0218(6) 0.0056(6) -0.0225(6)
C4 0.0457(7) 0.0396(6) 0.0405(7) -0.0122(5) 0.0055(5) -0.0139(5)
C7 0.0482(7) 0.0572(7) 0.0524(7) -0.0224(6) 0.0101(6) -0.0233(6)
C1 0.0508(7) 0.0488(7) 0.0451(7) -0.0201(5) 0.0097(5) -0.0167(5)
C3 0.0455(7) 0.0468(6) 0.0450(7) -0.0168(5) 0.0058(5) -0.0161(5)
C8 0.0513(7) 0.0552(7) 0.0453(7) -0.0202(6) 0.0075(5) -0.0240(5)
C6 0.0621(9) 0.0553(7) 0.0458(7) -0.0199(6) 0.0091(6) -0.0249(6)

loop_
_atom_type_symbol
_atom_type_description
_atom_type_scat_dispersion_real
_atom_type_scat_dispersion_imag
_atom_type_scat_source
C C 0.0181 0.0091 'International Tables Vol C Tables 4.2.6.8 and 6.1.1.4'
H H 0.0000 0.0000 'International Tables Vol C Tables 4.2.6.8 and 6.1.1.4'
N N 0.0311 0.0180 'International Tables Vol C Tables 4.2.6.8 and 6.1.1.4'
O O 0.0492 0.0322 'International Tables Vol C Tables 4.2.6.8 and 6.1.1.4'

loop_
_geom_angle_atom_site_label_1
_geom_angle_atom_site_label_2
_geom_angle_atom_site_label_3
_geom_angle_site_symmetry_1
_geom_angle_site_symmetry_3
_geom_angle
_geom_angle_publ_flag
C1 O1 H1 . . 113.5(14) ?
C1 C2 H2 . . 118.9 ?
C3 C2 H2 . . 118.9 ?
C3 C2 C1 . . 122.27(14) ?
C6 N1 C7 . . 117.87(12) ?
C4 C5 H5 . . 120.4 ?
C6 C5 H5 . . 120.4 ?
C6 C5 C4 . . 119.18(13) ?
C5 C4 C3 . . 119.41(13) ?
C8 C4 C5 . . 117.36(12) ?
C8 C4 C3 . . 123.22(12) ?
N1 C7 H7 . . 118.6 ?
N1 C7 C8 . . 122.88(14) ?
C8 C7 H7 . . 118.6 ?
O1 C1 C2 . . 112.14(13) ?
O2 C1 O1 . . 124.20(13) ?
O2 C1 C2 . . 123.65(13) ?
C2 C3 C4 . . 125.60(14) ?
C2 C3 H3 . . 117.2 ?
C4 C3 H3 . . 117.2 ?
C4 C8 H8 . . 120.2 ?
C7 C8 C4 . . 119.52(12) ?
C7 C8 H8 . . 120.2 ?
N1 C6 C5 . . 123.17(12) ?
N1 C6 H6 . . 118.4 ?
C5 C6 H6 . . 118.4 ?

loop_
_geom_bond_atom_site_label_1
_geom_bond_atom_site_label_2
_geom_bond_site_symmetry_2
_geom_bond_distance
_geom_bond_publ_flag
O1 C1 . 1.3135(17) ?
O1 H1 . 0.98(3) ?
O2 C1 . 1.2110(19) ?
C2 H2 . 0.9300 ?
C2 C1 . 1.4887(18) ?
C2 C3 . 1.322(2) ?
N1 C7 . 1.3374(18) ?
N1 C6 . 1.332(2) ?
C5 H5 . 0.9300 ?
C5 C4 . 1.3954(18) ?
C5 C6 . 1.386(2) ?
C4 C3 . 1.4729(19) ?
C4 C8 . 1.392(2) ?
C7 H7 . 0.9300 ?
C7 C8 . 1.384(2) ?
C3 H3 . 0.9300 ?
C8 H8 . 0.9300 ?
C6 H6 . 0.9300 ?

loop_
_geom_hbond_atom_site_label_D
_geom_hbond_atom_site_label_H
_geom_hbond_atom_site_label_A
_geom_hbond_site_symmetry_A
_geom_hbond_distance_DH
_geom_hbond_distance_HA
_geom_hbond_distance_DA
_geom_hbond_angle_DHA
O1 H1 N1 1_654 0.99(3) 1.63(3) 2.6147(18) 177(3)
C5 H5 O2 2_677 0.93 2.57 3.336(2) 140

loop_
_geom_torsion_atom_site_label_1
_geom_torsion_atom_site_label_2
_geom_torsion_atom_site_label_3
_geom_torsion_atom_site_label_4
_geom_torsion_site_symmetry_1
_geom_torsion_site_symmetry_2
_geom_torsion_site_symmetry_3
_geom_torsion_site_symmetry_4
_geom_torsion
_geom_torsion_publ_flag
N1 C7 C8 C4 . . . . 1.3(2) ?
C5 C4 C3 C2 . . . . 174.27(12) ?
C5 C4 C8 C7 . . . . -1.2(2) ?
C4 C5 C6 N1 . . . . -0.2(2) ?
C7 N1 C6 C5 . . . . 0.3(2) ?
C1 C2 C3 C4 . . . . -178.21(11) ?
C3 C2 C1 O1 . . . . -176.96(13) ?
C3 C2 C1 O2 . . . . 4.3(2) ?
C3 C4 C8 C7 . . . . 179.26(12) ?
C8 C4 C3 C2 . . . . -6.1(2) ?
C6 N1 C7 C8 . . . . -0.8(2) ?
C6 C5 C4 C3 . . . . -179.79(12) ?
C6 C5 C4 C8 . . . . 0.6(2) ?
